data_2241793
loop_
_publ_author_name
'Katinait\.e, Judita'
'Harrison, William T. A.'

_publ_section_title
;
 Different cation-protonation patterns in molecular salts of unsymmetrical
 dimethyhydrazine: C~2~H~9~N~2~&#x00B7;Br and
 C~2~H~9~N~2~&#x00B7;H~2~PO~3~
;
_journal_coeditor_code SU5314
_journal_issue 8
_journal_name_full 'Acta Crystallographica Section E'
_journal_page_first 1206
_journal_page_last 1210
_journal_paper_doi 10.1107/S2056989016011993
_journal_volume 72
_journal_year 2016
_chemical_formula_moiety 'C2 H9 N2 +, Br -'
_chemical_formula_sum 'C2 H9 Br N2'
_chemical_formula_weight 141.02
_chemical_name_systematic
;
1,1-Dimethylhydrazin-1-ium bromide
;
_space_group_crystal_system monoclinic
_space_group_IT_number 15
_space_group_name_Hall '-I 2ya'
_space_group_name_H-M_alt 'I 1 2/a 1'
_symmetry_space_group_name_Hall '-I 2ya'
_symmetry_space_group_name_H-M 'I 1 2/a 1'
_atom_sites_solution_hydrogens mixed
_atom_sites_solution_primary direct
_atom_sites_solution_secondary difmap
_audit_creation_method SHELXL-2014/7
_cell_angle_alpha 90
_cell_angle_beta 94.838(2)
_cell_angle_gamma 90
_cell_formula_units_Z 8
_cell_length_a 13.2423(2)
_cell_length_b 5.12390(10)
_cell_length_c 16.1839(3)
_cell_measurement_reflns_used 5743
_cell_measurement_temperature 100(2)
_cell_measurement_theta_max 27.52
_cell_measurement_theta_min 2.52
_cell_volume 1094.20(3)
_computing_cell_refinement
;
CrystalClear (Rigaku, 2012)
;
_computing_data_collection
;
CrystalClear (Rigaku, 2012)
;
_computing_data_reduction
;
CrystalClear (Rigaku, 2012)
;
_computing_molecular_graphics
;
ORTEP-3 for Windows (Farrugia, 2012)
;
_computing_publication_material
;
publCIF (Westrip, 2010)
;
_computing_structure_refinement
;
SHELXL2014 (Sheldrick, 2015)
;
_computing_structure_solution
;
SHELXS97 (Sheldrick, 2008)
;
_diffrn_ambient_temperature 100(2)
_diffrn_measured_fraction_theta_full 0.999
_diffrn_measured_fraction_theta_max 0.994
_diffrn_measurement_device_type 'Rigaku Mercury CCD'
_diffrn_measurement_method \w
_diffrn_radiation_type MoK\a
_diffrn_radiation_wavelength 0.71073
_diffrn_reflns_av_R_equivalents 0.0289
_diffrn_reflns_limit_h_max 17
_diffrn_reflns_limit_h_min -17
_diffrn_reflns_limit_k_max 5
_diffrn_reflns_limit_k_min -6
_diffrn_reflns_limit_l_max 19
_diffrn_reflns_limit_l_min -20
_diffrn_reflns_number 6485
_diffrn_reflns_theta_full 25.242
_diffrn_reflns_theta_max 27.483
_diffrn_reflns_theta_min 2.526
_exptl_absorpt_coefficient_mu 7.361
_exptl_absorpt_correction_T_max 0.557
_exptl_absorpt_correction_T_min 0.282
_exptl_absorpt_correction_type multi-scan
_exptl_absorpt_process_details
;
(CrystalClear; Rigaku, 2012)
;
_exptl_crystal_colour colourless
_exptl_crystal_density_diffrn 1.712
_exptl_crystal_description rod
_exptl_crystal_F_000 560
_exptl_crystal_size_max 0.23
_exptl_crystal_size_mid 0.09
_exptl_crystal_size_min 0.09
_refine_diff_density_max 0.501
_refine_diff_density_min -0.475
_refine_ls_extinction_coef 0.0151(6)
_refine_ls_extinction_expression Fc^*^=kFc[1+0.001xFc^2^\l^3^/sin(2\q)]^-1/4^
_refine_ls_extinction_method
;
SHELXL2014 (Sheldrick, 2015)
;
_refine_ls_goodness_of_fit_ref 1.122
_refine_ls_hydrogen_treatment mixed
_refine_ls_matrix_type full
_refine_ls_number_parameters 58
_refine_ls_number_reflns 1258
_refine_ls_number_restraints 0
_refine_ls_restrained_S_all 1.122
_refine_ls_R_factor_all 0.0202
_refine_ls_R_factor_gt 0.0197
_refine_ls_shift/su_max 0.001
_refine_ls_shift/su_mean 0.000
_refine_ls_structure_factor_coef Fsqd
_refine_ls_weighting_details 'w=1/[\s^2^(Fo^2^)+(0.0349P)^2^+0.3874P] where P=(Fo^2^+2Fc^2^)/3'
_refine_ls_weighting_scheme calc
_refine_ls_wR_factor_gt 0.0506
_refine_ls_wR_factor_ref 0.0509
_reflns_number_gt 1224
_reflns_number_total 1258
_reflns_threshold_expression 'I > 2\s(I)'
_cod_data_source_file su5314sup1.cif
_cod_data_source_block I
_cod_database_code 2241793
_shelx_space_group_comment
;
The symmetry employed for this shelxl refinement is uniquely defined
by the following loop, which should always be used as a source of
symmetry information in preference to the above space-group names.
They are only intended as comments.
;

loop_
_space_group_symop_operation_xyz
'x, y, z'
'-x+1/2, y, -z'
'x+1/2, y+1/2, z+1/2'
'-x+1, y+1/2, -z+1/2'
'-x, -y, -z'
'x-1/2, -y, z'
'-x+1/2, -y+1/2, -z+1/2'
'x, -y+1/2, z+1/2'

loop_
_atom_site_type_symbol
_atom_site_label
_atom_site_fract_x
_atom_site_fract_y
_atom_site_fract_z
_atom_site_U_iso_or_equiv
_atom_site_adp_type
_atom_site_calc_flag
_atom_site_occupancy
N N1 0.13506(11) 0.3029(3) 0.30499(9) 0.0197(3) Uani d 1
H H1n 0.1888(17) 0.204(4) 0.3204(13) 0.024 Uiso d 1
H H2n 0.1477(17) 0.393(3) 0.2599(15) 0.024 Uiso d 1
N N2 0.13068(10) 0.4851(2) 0.37297(8) 0.0170(3) Uani d 1
H H3n 0.1867(17) 0.574(4) 0.3765(12) 0.020 Uiso d 1
C C1 0.11750(14) 0.3372(3) 0.45000(11) 0.0191(3) Uani d 1
H H1a 0.1708 0.2047 0.4582 0.029 Uiso calc 1
H H1b 0.0510 0.2519 0.4454 0.029 Uiso calc 1
H H1c 0.1220 0.4571 0.4973 0.029 Uiso calc 1
C C2 0.04544(15) 0.6693(3) 0.35325(15) 0.0278(4) Uani d 1
H H2a 0.0567 0.7656 0.3025 0.042 Uiso calc 1
H H2b 0.0416 0.7925 0.3992 0.042 Uiso calc 1
H H2c -0.0182 0.5715 0.3450 0.042 Uiso calc 1
Br Br1 0.17057(2) 0.64136(3) 0.12100(2) 0.01501(11) Uani d 1

loop_
_atom_site_aniso_label
_atom_site_aniso_U_11
_atom_site_aniso_U_22
_atom_site_aniso_U_33
_atom_site_aniso_U_12
_atom_site_aniso_U_13
_atom_site_aniso_U_23
N1 0.0198(7) 0.0244(6) 0.0150(7) 0.0014(6) 0.0030(5) 0.0027(5)
N2 0.0120(6) 0.0147(6) 0.0240(7) -0.0019(5) -0.0004(5) 0.0017(5)
C1 0.0195(8) 0.0226(8) 0.0151(8) -0.0015(5) 0.0010(6) -0.0008(5)
C2 0.0175(9) 0.0173(8) 0.0479(12) 0.0030(6) -0.0014(8) 0.0067(7)
Br1 0.01199(13) 0.01558(14) 0.01745(14) -0.00069(4) 0.00116(7) 0.00263(4)

loop_
_atom_type_symbol
_atom_type_description
_atom_type_scat_dispersion_real
_atom_type_scat_dispersion_imag
_atom_type_scat_source
C C 0.0033 0.0016 'International Tables Vol C Tables 4.2.6.8 and 6.1.1.4'
H H 0.0000 0.0000 'International Tables Vol C Tables 4.2.6.8 and 6.1.1.4'
Br Br -0.2901 2.4595 'International Tables Vol C Tables 4.2.6.8 and 6.1.1.4'
N N 0.0061 0.0033 'International Tables Vol C Tables 4.2.6.8 and 6.1.1.4'

loop_
_geom_angle_atom_site_label_1
_geom_angle_atom_site_label_2
_geom_angle_atom_site_label_3
_geom_angle
N2 N1 H1n 103.6(14)
N2 N1 H2n 108.0(12)
H1n N1 H2n 108.8(19)
N1 N2 C1 108.93(12)
N1 N2 C2 108.97(14)
C1 N2 C2 111.38(14)
N1 N2 H3n 107.4(13)
C1 N2 H3n 111.9(13)
C2 N2 H3n 108.1(13)
N2 C1 H1a 109.5
N2 C1 H1b 109.5
H1a C1 H1b 109.5
N2 C1 H1c 109.5
H1a C1 H1c 109.5
H1b C1 H1c 109.5
N2 C2 H2a 109.5
N2 C2 H2b 109.5
H2a C2 H2b 109.5
N2 C2 H2c 109.5
H2a C2 H2c 109.5
H2b C2 H2c 109.5

loop_
_geom_bond_atom_site_label_1
_geom_bond_atom_site_label_2
_geom_bond_distance
N1 N2 1.4478(19)
N1 H1n 0.89(2)
N1 H2n 0.89(2)
N2 C1 1.482(2)
N2 C2 1.485(2)
N2 H3n 0.87(2)
C1 H1a 0.98
C1 H1b 0.98
C1 H1c 0.98
C2 H2a 0.98
C2 H2b 0.98
C2 H2c 0.98

loop_
_geom_hbond_atom_site_label_D
_geom_hbond_atom_site_label_H
_geom_hbond_atom_site_label_A
_geom_hbond_site_symmetry_A
_geom_hbond_distance_DH
_geom_hbond_distance_HA
_geom_hbond_distance_DA
_geom_hbond_angle_DHA
N1 H1n Br1 7 0.89(2) 2.68(3) 3.5666(15) 170.7(18)
N1 H2n Br1 . 0.89(2) 2.62(2) 3.5117(14) 175.0(19)
N2 H3n Br1 7_565 0.87(2) 2.39(2) 3.2490(13) 173.3(17)
C1 H1a Br1 7 0.98 3.11 3.9690(18) 148
C1 H1b Br1 4_445 0.98 3.09 4.0175(19) 158
C1 H1c Br1 8_565 0.98 2.90 3.8682(17) 168
C2 H2c Br1 4_445 0.98 3.07 3.9843(18) 156

_cod_database_fobs_code 2241793
